data_7233793
loop_
_publ_author_name
'Weizhao Cai'
'Jiangang He'
'Wei Li'
'Andrzej Katrusiak'

_publ_section_title
;
 Anomalous compression of a weakly CH...O bonded nonlinear optical
 molecular crystal
;
_journal_name_full 'Journal of Materials Chemistry C'
_journal_page_first 6471
_journal_page_last 6476
_journal_paper_doi 10.1039/C4TC00654B
_journal_volume 2
_journal_year 2014
_chemical_formula_moiety 'C6 H6 N2 O3'
_chemical_formula_sum 'C6 H6 N2 O3'
_chemical_formula_weight 154.13
_chemical_name_common 3-methyl-4-nitropyridineN-oxide
_space_group_IT_number 19
_space_group_name_Hall 'P 2ac 2ab'
_space_group_name_H-M_alt 'P 21 21 21'
_symmetry_cell_setting orthorhombic
_symmetry_space_group_name_Hall 'P 2ac 2ab'
_symmetry_space_group_name_H-M 'P 21 21 21'
_atom_sites_solution_hydrogens geom
_atom_sites_solution_primary direct
_atom_sites_solution_secondary difmap
_cell_angle_alpha 90.00
_cell_angle_beta 90.00
_cell_angle_gamma 90.00
_cell_formula_units_Z 4
_cell_length_a 21.267(5)
_cell_length_b 6.133(5)
_cell_length_c 5.1284(12)
_cell_measurement_pressure 210000
_cell_measurement_temperature 296(2)
_cell_volume 668.9(6)
_computing_structure_refinement 'SHELXL-97 (Sheldrick, 1997)'
_computing_structure_solution 'SHELXS-97 (Sheldrick, 1990)'
_diffrn_ambient_temperature 296(2)
_diffrn_measured_fraction_theta_full 0.278
_diffrn_measured_fraction_theta_max 0.278
_diffrn_measurement_device_type 'Oxford Diffraction Xcalibur Eos'
_diffrn_measurement_method
;HP omega scans - for more details see:
A. Budzianowski, A. Katrusiak in High-Pressure Crystallography
(Eds.: A. Katrusiak, P. F. McMillan),
Dordrecht: Kluwer Acad. Publ., 2004 pp.157-168
;
_diffrn_radiation_monochromator graphite
_diffrn_radiation_source 'fine-focus sealed tube'
_diffrn_radiation_type MoK\a
_diffrn_radiation_wavelength 0.71073
_diffrn_reflns_av_R_equivalents 0.1065
_diffrn_reflns_av_sigmaI/netI 0.0499
_diffrn_reflns_limit_h_max 27
_diffrn_reflns_limit_h_min -26
_diffrn_reflns_limit_k_max 1
_diffrn_reflns_limit_k_min -1
_diffrn_reflns_limit_l_max 6
_diffrn_reflns_limit_l_min -6
_diffrn_reflns_number 2577
_diffrn_reflns_theta_full 27.09
_diffrn_reflns_theta_max 27.09
_diffrn_reflns_theta_min 5.52
_exptl_absorpt_coefficient_mu 0.125
_exptl_absorpt_correction_T_max 0.9801
_exptl_absorpt_correction_T_min 0.5274
_exptl_absorpt_correction_type analytical
_exptl_absorpt_process_details
;
Katrusiak, A. (2003). REDSHABS - Program for correcting
reflections intensities for DAC absorption, gasket shadowing
and sample crystal absorption. Adam Mickiewicz University, Pozna\'n.
Katrusiak, A. (2004). Z. Kristallogr. 219, 461-467
;
_exptl_crystal_colour 'light yellow'
_exptl_crystal_density_diffrn 1.531
_exptl_crystal_density_method 'not measured'
_exptl_crystal_description block
_exptl_crystal_F_000 320
_exptl_crystal_size_max 0.37
_exptl_crystal_size_mid 0.28
_exptl_crystal_size_min 0.15
_refine_diff_density_max 0.113
_refine_diff_density_min -0.105
_refine_diff_density_rms 0.025
_refine_ls_abs_structure_details 'Flack H D (1983), Acta Cryst. A39, 876-881'
_refine_ls_abs_structure_Flack 2(6)
_refine_ls_extinction_method none
_refine_ls_goodness_of_fit_ref 1.164
_refine_ls_hydrogen_treatment constr
_refine_ls_matrix_type full
_refine_ls_number_parameters 100
_refine_ls_number_reflns 364
_refine_ls_number_restraints 74
_refine_ls_restrained_S_all 1.095
_refine_ls_R_factor_all 0.0591
_refine_ls_R_factor_gt 0.0499
_refine_ls_shift/su_max 0.000
_refine_ls_shift/su_mean 0.000
_refine_ls_structure_factor_coef Fsqd
_refine_ls_weighting_details 'calc w=1/[\s^2^(Fo^2^)+(0.0398P)^2^+0.3018P] where P=(Fo^2^+2Fc^2^)/3'
_refine_ls_weighting_scheme calc
_refine_ls_wR_factor_gt 0.1061
_refine_ls_wR_factor_ref 0.1137
_reflns_number_gt 321
_reflns_number_total 364
_reflns_threshold_expression >2sigma(I)
_cod_data_source_file 1000006.cif
_cod_data_source_block PCOD1000006
_cod_depositor_comments
;
The following automatic conversions were performed:

data item '_symmetry_cell_setting' value 'Orthorhombic' was changed
to 'orthorhombic' in accordance with the built-in table derived from
the CIF Core dictionary named 'cif_core.dic' version 2.4.5 last
updated on 2014-11-21.

Automatic conversion script
Id: cif_fix_values 6909 2019-04-08 15:41:33Z antanas 
;
_cod_original_sg_symbol_Hall 'P 2ac 2ab '
_cod_original_sg_symbol_H-M ' P 21 21 21'
_cod_database_code 7233793

loop_
_symmetry_equiv_pos_as_xyz
'x, y, z'
'-x+1/2, -y, z+1/2'
'-x, y+1/2, -z+1/2'
'x+1/2, -y+1/2, -z'

loop_
_atom_site_label
_atom_site_type_symbol
_atom_site_fract_x
_atom_site_fract_y
_atom_site_fract_z
_atom_site_U_iso_or_equiv
_atom_site_adp_type
_atom_site_occupancy
_atom_site_symmetry_multiplicity
_atom_site_calc_flag
_atom_site_refinement_flags
_atom_site_disorder_assembly
_atom_site_disorder_group
N1 N 0.15453(19) 0.044(3) 0.5074(10) 0.049(4) Uani 1 1 d DU . .
C1 C 0.1791(2) 0.184(3) 0.3168(10) 0.042(4) Uani 1 1 d DU . .
H1 H 0.2164 0.1431 0.2361 0.050 Uiso 1 1 calc R . .
C2 C 0.15251(19) 0.374(2) 0.2414(8) 0.037(4) Uani 1 1 d DU . .
C3 C 0.0965(2) 0.4317(18) 0.3673(8) 0.034(4) Uani 1 1 d DU . .
C4 C 0.0711(2) 0.3029(19) 0.5609(9) 0.046(4) Uani 1 1 d DU . .
H2 H 0.0343 0.3463 0.6441 0.055 Uiso 1 1 calc R . .
C5 C 0.0993(2) 0.113(2) 0.6313(10) 0.047(4) Uani 1 1 d DU . .
H3 H 0.0819 0.0286 0.7631 0.057 Uiso 1 1 calc R . .
O1 O 0.1810(2) -0.142(2) 0.5654(9) 0.082(4) Uani 1 1 d U . .
C6 C 0.1870(2) 0.506(2) 0.0398(8) 0.052(4) Uani 1 1 d DU . .
H4 H 0.2234 0.4267 -0.0175 0.079 Uiso 1 1 calc R . .
H5 H 0.1998 0.6425 0.1141 0.079 Uiso 1 1 calc R . .
H6 H 0.1598 0.5322 -0.1062 0.079 Uiso 1 1 calc R . .
N2 N 0.06268(17) 0.6313(19) 0.3018(9) 0.050(4) Uani 1 1 d DU . .
O2 O 0.07489(16) 0.722(3) 0.0985(7) 0.075(4) Uani 1 1 d U . .
O3 O 0.02151(16) 0.6900(19) 0.4536(7) 0.071(4) Uani 1 1 d U . .

loop_
_atom_site_aniso_label
_atom_site_aniso_U_11
_atom_site_aniso_U_22
_atom_site_aniso_U_33
_atom_site_aniso_U_23
_atom_site_aniso_U_13
_atom_site_aniso_U_12
N1 0.044(2) 0.045(13) 0.057(2) 0.000(5) -0.005(2) -0.003(5)
C1 0.038(2) 0.038(13) 0.049(3) 0.005(6) -0.004(2) -0.008(5)
C2 0.034(2) 0.041(13) 0.036(2) -0.002(5) -0.0051(17) -0.010(5)
C3 0.0357(19) 0.024(13) 0.040(2) 0.006(5) -0.0014(18) 0.003(5)
C4 0.038(2) 0.046(13) 0.053(3) 0.007(6) 0.008(2) -0.004(5)
C5 0.046(2) 0.048(13) 0.048(3) -0.003(6) 0.000(2) 0.001(6)
O1 0.072(3) 0.081(13) 0.093(3) 0.013(7) -0.009(2) 0.008(6)
C6 0.055(2) 0.057(13) 0.045(2) 0.003(6) 0.0036(18) -0.012(6)
N2 0.0384(18) 0.053(13) 0.060(2) 0.004(6) -0.0001(19) 0.005(4)
O2 0.074(2) 0.076(12) 0.075(2) 0.038(6) 0.0117(18) 0.009(5)
O3 0.0629(18) 0.071(12) 0.079(2) 0.005(6) 0.0093(17) 0.026(5)

loop_
_atom_type_symbol
_atom_type_description
_atom_type_scat_dispersion_real
_atom_type_scat_dispersion_imag
_atom_type_scat_source
C C 0.0033 0.0016 'International Tables Vol C Tables 4.2.6.8 and 6.1.1.4'
H H 0.0000 0.0000 'International Tables Vol C Tables 4.2.6.8 and 6.1.1.4'
N N 0.0061 0.0033 'International Tables Vol C Tables 4.2.6.8 and 6.1.1.4'
O O 0.0106 0.0060 'International Tables Vol C Tables 4.2.6.8 and 6.1.1.4'

loop_
_geom_angle_atom_site_label_1
_geom_angle_atom_site_label_2
_geom_angle_atom_site_label_3
_geom_angle
_geom_angle_site_symmetry_1
_geom_angle_site_symmetry_3
O1 N1 C1 122.3(7) . .
O1 N1 C5 121.5(10) . .
C1 N1 C5 116.3(12) . .
C2 C1 N1 124.9(7) . .
C1 C2 C3 116.1(7) . .
C1 C2 C6 117.1(6) . .
C3 C2 C6 126.8(8) . .
C4 C3 C2 121.4(8) . .
C4 C3 N2 117.0(5) . .
C2 C3 N2 121.6(6) . .
C5 C4 C3 120.6(6) . .
C4 C5 N1 120.6(8) . .
O2 N2 O3 124.5(10) . .
O2 N2 C3 118.5(7) . .
O3 N2 C3 116.9(7) . .

loop_
_geom_bond_atom_site_label_1
_geom_bond_atom_site_label_2
_geom_bond_distance
_geom_bond_site_symmetry_2
N1 O1 1.307(19) .
N1 C1 1.402(16) .
N1 C5 1.401(9) .
C1 C2 1.353(17) .
C2 C3 1.400(8) .
C2 C6 1.502(7) .
C3 C4 1.379(6) .
C3 N2 1.459(7) .
C4 C5 1.357(7) .
N2 O2 1.209(9) .
N2 O3 1.226(6) .

loop_
_geom_torsion_atom_site_label_1
_geom_torsion_atom_site_label_2
_geom_torsion_atom_site_label_3
_geom_torsion_atom_site_label_4
_geom_torsion
_geom_torsion_site_symmetry_1
_geom_torsion_site_symmetry_2
_geom_torsion_site_symmetry_3
_geom_torsion_site_symmetry_4
O1 N1 C1 C2 177.3(9) . . . .
C5 N1 C1 C2 -1.9(12) . . . .
N1 C1 C2 C3 0.2(11) . . . .
N1 C1 C2 C6 178.1(7) . . . .
C1 C2 C3 C4 1.5(9) . . . .
C6 C2 C3 C4 -176.2(6) . . . .
C1 C2 C3 N2 -179.2(6) . . . .
C6 C2 C3 N2 3.1(8) . . . .
C2 C3 C4 C5 -1.4(9) . . . .
N2 C3 C4 C5 179.3(5) . . . .
C3 C4 C5 N1 -0.5(9) . . . .
O1 N1 C5 C4 -177.3(7) . . . .
C1 N1 C5 C4 2.0(10) . . . .
C4 C3 N2 O2 -163.6(7) . . . .
C2 C3 N2 O2 17.1(8) . . . .
C4 C3 N2 O3 13.2(7) . . . .
C2 C3 N2 O3 -166.2(7) . . . .
